data_4334246
loop_
_publ_author_name
'Lani A. Seaman'
'Justin R. Walensky'
'Guang Wu'
'Trevor W. Hayton'

_publ_section_title
;
 In Pursuit of Homoleptic Actinide Alkyl Complexes
;
_journal_name_full 'Inorganic Chemistry'
_journal_page_first 3556
_journal_page_last 3564
_journal_paper_doi 10.1021/ic300867m
_journal_volume 52
_journal_year 2013
_chemical_formula_sum 'C41 H87 Li O4 Th'
_chemical_formula_weight 883.09
_chemical_name_systematic ?
_space_group_IT_number 19
_symmetry_cell_setting orthorhombic
_symmetry_space_group_name_Hall 'P 2ac 2ab'
_symmetry_space_group_name_H-M 'P 21 21 21'
_atom_sites_solution_hydrogens geom
_atom_sites_solution_primary direct
_atom_sites_solution_secondary difmap
_audit_creation_method SHELXL-97
_cell_angle_alpha 90.00
_cell_angle_beta 90.00
_cell_angle_gamma 90.00
_cell_formula_units_Z 8
_cell_length_a 10.3960(4)
_cell_length_b 16.7648(7)
_cell_length_c 54.2778(18)
_cell_measurement_temperature 100(2)
_cell_volume 9459.9(6)
_computing_structure_refinement 'SHELXL-97 (Sheldrick, 2008)'
_computing_structure_solution 'SHELXS-97 (Sheldrick, 2008)'
_diffrn_ambient_temperature 100(2)
_diffrn_measured_fraction_theta_full 0.943
_diffrn_measured_fraction_theta_max 0.943
_diffrn_radiation_monochromator graphite
_diffrn_radiation_source 'fine-focus sealed tube'
_diffrn_radiation_type CuK\a
_diffrn_radiation_wavelength 1.54178
_diffrn_reflns_av_R_equivalents 0.0243
_diffrn_reflns_av_sigmaI/netI 0.0291
_diffrn_reflns_limit_h_max 10
_diffrn_reflns_limit_h_min -11
_diffrn_reflns_limit_k_max 18
_diffrn_reflns_limit_k_min -14
_diffrn_reflns_limit_l_max 60
_diffrn_reflns_limit_l_min -59
_diffrn_reflns_number 31125
_diffrn_reflns_theta_full 62.72
_diffrn_reflns_theta_max 62.72
_diffrn_reflns_theta_min 2.76
_exptl_absorpt_coefficient_mu 10.399
_exptl_absorpt_correction_T_max 0.6244
_exptl_absorpt_correction_T_min 0.1465
_exptl_absorpt_correction_type empirical
_exptl_absorpt_process_details sadabs
_exptl_crystal_colour colorless
_exptl_crystal_density_diffrn 1.240
_exptl_crystal_description rod
_exptl_crystal_F_000 3664
_exptl_crystal_size_max 0.30
_exptl_crystal_size_mid 0.20
_exptl_crystal_size_min 0.05
_refine_diff_density_max 2.467
_refine_diff_density_min -1.937
_refine_diff_density_rms 0.188
_refine_ls_abs_structure_details 'Flack H D (1983), Acta Cryst. A39, 876-881'
_refine_ls_abs_structure_Flack 0.43(2)
_refine_ls_extinction_method none
_refine_ls_goodness_of_fit_ref 1.162
_refine_ls_hydrogen_treatment constr
_refine_ls_matrix_type full
_refine_ls_number_parameters 818
_refine_ls_number_reflns 13407
_refine_ls_number_restraints 0
_refine_ls_restrained_S_all 1.162
_refine_ls_R_factor_all 0.0851
_refine_ls_R_factor_gt 0.0830
_refine_ls_shift/su_max 0.100
_refine_ls_shift/su_mean 0.003
_refine_ls_structure_factor_coef Fsqd
_refine_ls_weighting_details 'calc w=1/[\s^2^(Fo^2^)+(0.0375P)^2^+360.4249P] where P=(Fo^2^+2Fc^2^)/3'
_refine_ls_weighting_scheme calc
_refine_ls_wR_factor_gt 0.2306
_refine_ls_wR_factor_ref 0.2337
_reflns_number_gt 13151
_reflns_number_total 13407
_reflns_threshold_expression >2sigma(I)
_cod_data_source_file ic300867m_si_002_1.cif
_cod_data_source_block complex1
_cod_depositor_comments
;

 Marking attached hydrogen atoms.

 Antanas Vaitkus,
 2016-12-21

The following automatic conversions were performed:

'_symmetry_cell_setting' tag value 'orthorombic' was replaced with
'orthorhombic' value as specified in the replacement file
'/home/robertas/cod-tools/perl-scripts/inputs/replacement_values.lst'.

Automatic conversion script
Id: cif_fix_values 3143 2015-03-26 13:38:13Z robertas 
;
_cod_database_code 4334246

loop_
_symmetry_equiv_pos_as_xyz
'x, y, z'
'-x+1/2, -y, z+1/2'
'-x, y+1/2, -z+1/2'
'x+1/2, -y+1/2, -z'

loop_
_atom_site_label
_atom_site_type_symbol
_atom_site_fract_x
_atom_site_fract_y
_atom_site_fract_z
_atom_site_U_iso_or_equiv
_atom_site_adp_type
_atom_site_occupancy
_atom_site_symmetry_multiplicity
_atom_site_calc_flag
_atom_site_refinement_flags
_atom_site_attached_hydrogens
C42 C 0.446(3) -0.0765(15) 1.0218(5) 0.065(7) Uani 1 1 d . 0
H42A H 0.3684 -0.0499 1.0168 0.098 Uiso 1 1 calc R 0
H42B H 0.5099 -0.0375 1.0260 0.098 Uiso 1 1 calc R 0
H42C H 0.4283 -0.1095 1.0358 0.098 Uiso 1 1 calc R 0
C64 C 0.504(3) 0.468(2) 1.0134(7) 0.096(11) Uani 1 1 d . 0
H64A H 0.5365 0.4523 1.0294 0.115 Uiso 1 1 calc R 0
H64B H 0.4369 0.4308 1.0086 0.115 Uiso 1 1 calc R 0
C41 C 0.618(3) -0.1683(18) 1.0096(6) 0.071(8) Uani 1 1 d . 0
H41A H 0.5993 -0.1990 1.0241 0.106 Uiso 1 1 calc R 0
H41B H 0.6808 -0.1284 1.0135 0.106 Uiso 1 1 calc R 0
H41C H 0.6500 -0.2028 0.9970 0.106 Uiso 1 1 calc R 0
C65 C 0.451(3) 0.5494(19) 1.0146(5) 0.075(8) Uani 1 1 d . 0
H65A H 0.4779 0.5761 1.0296 0.089 Uiso 1 1 calc R 0
H65B H 0.3582 0.5489 1.0138 0.089 Uiso 1 1 calc R 0
C66 C 0.507(3) 0.5889(17) 0.9928(5) 0.071(8) Uani 1 1 d . 0
H66A H 0.4384 0.6110 0.9826 0.085 Uiso 1 1 calc R 0
H66B H 0.5628 0.6321 0.9978 0.085 Uiso 1 1 calc R 0
Th1 Th 0.66316(7) 0.53543(5) 0.806964(15) 0.0437(2) Uani 1 1 d . 0
Th2 Th 0.43774(9) 0.02507(5) 0.947743(18) 0.0583(3) Uani 1 1 d . 0
O1 O 0.669(2) 0.6286(11) 0.9313(3) 0.066(5) Uani 1 1 d . 0
O6 O 0.885(2) -0.0384(15) 0.8268(4) 0.086(6) Uani 1 1 d . 0
O7 O 0.773(2) 0.0346(15) 0.7784(3) 0.085(6) Uani 1 1 d . 0
C4 C 0.463(2) 0.4590(14) 0.8131(4) 0.050(4) Uani 1 1 d . 0
H4A H 0.3947 0.4981 0.8144 0.060 Uiso 1 1 calc R 0
H4B H 0.4484 0.4302 0.7978 0.060 Uiso 1 1 calc R 0
O8 O 0.864(2) 0.1453(13) 0.8221(3) 0.077(7) Uani 1 1 d . 0
C3 C 0.829(2) 0.5038(13) 0.8405(4) 0.050(4) Uani 1 1 d . 0
H3A H 0.7877 0.5188 0.8558 0.060 Uiso 1 1 calc R 0
H3B H 0.8346 0.4460 0.8407 0.060 Uiso 1 1 calc R 0
C27 C 0.244(2) -0.0665(13) 0.9408(6) 0.076(10) Uani 1 1 d . 0
H27A H 0.2332 -0.0980 0.9556 0.091 Uiso 1 1 calc R 0
H27B H 0.1687 -0.0326 0.9394 0.091 Uiso 1 1 calc R 0
C2 C 0.744(2) 0.4292(14) 0.7787(5) 0.053(7) Uani 1 1 d . 0
H2A H 0.8277 0.4509 0.7743 0.063 Uiso 1 1 calc R 0
H2B H 0.7635 0.3872 0.7904 0.063 Uiso 1 1 calc R 0
C14 C 0.962(2) 0.5316(18) 0.8428(3) 0.054(5) Uani 1 1 d . 0
O5 O 0.606(2) 0.0511(12) 0.8249(4) 0.086(7) Uani 1 1 d . 0
O2 O 0.4168(16) 0.5302(14) 0.9321(4) 0.072(5) Uani 1 1 d . 0
C30 C 0.348(3) 0.127(2) 0.9204(5) 0.082(7) Uani 1 1 d . 0
H30A H 0.4212 0.1627 0.9203 0.099 Uiso 1 1 calc R 0
H30B H 0.3563 0.0977 0.9050 0.099 Uiso 1 1 calc R 0
C1 C 0.668(3) 0.6288(16) 0.7706(6) 0.069(8) Uani 1 1 d . 0
H1A H 0.6404 0.5962 0.7568 0.082 Uiso 1 1 calc R 0
H1B H 0.5979 0.6658 0.7736 0.082 Uiso 1 1 calc R 0
C20 C 0.419(3) 0.4396(17) 0.8579(5) 0.071(6) Uani 1 1 d . 0
H20A H 0.3850 0.4032 0.8699 0.107 Uiso 1 1 calc R 0
H20B H 0.3585 0.4822 0.8553 0.107 Uiso 1 1 calc R 0
H20C H 0.4988 0.4612 0.8637 0.107 Uiso 1 1 calc R 0
O3 O 0.6819(19) 0.4407(10) 0.9314(4) 0.070(6) Uani 1 1 d . 0
O4 O 0.5774(16) 0.5311(11) 0.9792(3) 0.060(4) Uani 1 1 d . 0
C18 C 0.440(3) 0.3972(14) 0.8346(6) 0.061(7) Uani 1 1 d . 0
C17 C 1.030(3) 0.494(3) 0.8649(5) 0.120(12) Uani 1 1 d . 0
H17A H 1.0452 0.4387 0.8618 0.180 Uiso 1 1 calc R 0
H17B H 0.9776 0.5000 0.8793 0.180 Uiso 1 1 calc R 0
H17C H 1.1111 0.5207 0.8675 0.180 Uiso 1 1 calc R 0
C21 C 0.560(3) 0.3435(14) 0.8361(5) 0.059(7) Uani 1 1 d . 0
H21A H 0.6304 0.3734 0.8428 0.089 Uiso 1 1 calc R 0
H21B H 0.5818 0.3250 0.8199 0.089 Uiso 1 1 calc R 0
H21C H 0.5419 0.2986 0.8465 0.089 Uiso 1 1 calc R 0
C47 C 0.244(3) 0.1868(18) 0.9123(8) 0.076(10) Uani 1 1 d . 0
C43 C 0.539(3) 0.1782(14) 0.9929(6) 0.059(8) Uani 1 1 d . 0
C40 C 0.400(3) -0.1921(14) 0.9954(5) 0.055(7) Uani 1 1 d . 0
H40A H 0.4335 -0.2269 0.9829 0.083 Uiso 1 1 calc R 0
H40B H 0.3211 -0.1686 0.9897 0.083 Uiso 1 1 calc R 0
H40C H 0.3835 -0.2222 1.0101 0.083 Uiso 1 1 calc R 0
C22 C 0.456(3) 0.7077(16) 0.8338(5) 0.063(7) Uani 1 1 d . 0
C54 C 0.671(3) 0.7019(15) 0.9436(6) 0.074(8) Uani 1 1 d . 0
H54A H 0.6940 0.6944 0.9608 0.089 Uiso 1 1 calc R 0
H54B H 0.5875 0.7272 0.9428 0.089 Uiso 1 1 calc R 0
C34 C 0.733(3) 0.1205(19) 0.9079(6) 0.085(10) Uani 1 1 d . 0
H34A H 0.7809 0.1390 0.9220 0.128 Uiso 1 1 calc R 0
H34B H 0.6475 0.1414 0.9085 0.128 Uiso 1 1 calc R 0
H34C H 0.7750 0.1383 0.8931 0.128 Uiso 1 1 calc R 0
C19 C 0.322(3) 0.3426(17) 0.8282(6) 0.071(6) Uani 1 1 d . 0
H19A H 0.3106 0.3038 0.8410 0.107 Uiso 1 1 calc R 0
H19B H 0.3380 0.3157 0.8128 0.107 Uiso 1 1 calc R 0
H19C H 0.2463 0.3747 0.8267 0.107 Uiso 1 1 calc R 0
C6 C 0.777(3) 0.6814(17) 0.7600(4) 0.054(5) Uani 1 1 d . 0
C5 C 0.564(2) 0.6480(12) 0.8313(5) 0.054(7) Uani 1 1 d . 0
H5A H 0.5590 0.6231 0.8474 0.064 Uiso 1 1 calc R 0
H5B H 0.6370 0.6835 0.8325 0.064 Uiso 1 1 calc R 0
C35 C 0.241(3) -0.1249(15) 0.9188(5) 0.054(5) Uani 1 1 d . 0
C39 C 0.495(2) -0.1280(15) 1.0007(5) 0.054(5) Uani 1 1 d . 0
C44 C 0.650(3) 0.1314(19) 1.0014(5) 0.075(9) Uani 1 1 d . 0
H44A H 0.7226 0.1663 1.0038 0.113 Uiso 1 1 calc R 0
H44B H 0.6719 0.0921 0.9892 0.113 Uiso 1 1 calc R 0
H44C H 0.6295 0.1054 1.0166 0.113 Uiso 1 1 calc R 0
C28 C 0.514(3) -0.0743(18) 0.9779(5) 0.067(8) Uani 1 1 d . 0
H28A H 0.5438 -0.1147 0.9664 0.080 Uiso 1 1 calc R 0
H28B H 0.5926 -0.0476 0.9830 0.080 Uiso 1 1 calc R 0
C29 C 0.433(3) 0.122(2) 0.9817(5) 0.082(7) Uani 1 1 d . 0
H29A H 0.3633 0.1578 0.9774 0.099 Uiso 1 1 calc R 0
H29B H 0.4025 0.0914 0.9957 0.099 Uiso 1 1 calc R 0
C58 C 0.323(3) 0.477(3) 0.9410(7) 0.105(12) Uani 1 1 d . 0
H58A H 0.3097 0.4843 0.9586 0.126 Uiso 1 1 calc R 0
H58B H 0.3493 0.4220 0.9381 0.126 Uiso 1 1 calc R 0
Li1 Li 0.589(4) 0.531(3) 0.9430(9) 0.073(9) Uani 1 1 d . 0
C10 C 0.714(3) 0.3798(19) 0.7556(8) 0.090(13) Uani 1 1 d . 0
C57 C 0.203(3) 0.496(3) 0.9270(8) 0.098(13) Uani 1 1 d . 0
H57A H 0.1943 0.4618 0.9126 0.117 Uiso 1 1 calc R 0
H57B H 0.1271 0.4898 0.9373 0.117 Uiso 1 1 calc R 0
C71 C 0.837(4) -0.111(2) 0.8349(6) 0.082(9) Uani 1 1 d . 0
H71A H 0.7984 -0.1409 0.8215 0.098 Uiso 1 1 calc R 0
H71B H 0.7740 -0.1039 0.8478 0.098 Uiso 1 1 calc R 0
C15 C 1.041(3) 0.520(2) 0.8215(6) 0.096(8) Uani 1 1 d . 0
H15A H 1.0253 0.5625 0.8100 0.144 Uiso 1 1 calc R 0
H15B H 1.0206 0.4700 0.8140 0.144 Uiso 1 1 calc R 0
H15C H 1.1299 0.5207 0.8263 0.144 Uiso 1 1 calc R 0
C31 C 0.728(3) 0.0271(19) 0.9082(5) 0.070(9) Uani 1 1 d . 0
C60 C 0.740(4) 0.349(2) 0.9013(7) 0.086(11) Uani 1 1 d . 0
H60A H 0.7648 0.3788 0.8868 0.104 Uiso 1 1 calc R 0
H60B H 0.7196 0.2943 0.8967 0.104 Uiso 1 1 calc R 0
C63 C 0.604(4) 0.469(3) 0.9957(7) 0.120(15) Uani 1 1 d . 0
H63A H 0.6867 0.4777 1.0037 0.144 Uiso 1 1 calc R 0
H63B H 0.6079 0.4183 0.9870 0.144 Uiso 1 1 calc R 0
C59 C 0.636(3) 0.386(2) 0.9145(6) 0.092(11) Uani 1 1 d . 0
H59A H 0.5796 0.4135 0.9029 0.111 Uiso 1 1 calc R 0
H59B H 0.5855 0.3461 0.9230 0.111 Uiso 1 1 calc R 0
C38 C 0.248(4) -0.083(2) 0.8933(7) 0.096(8) Uani 1 1 d . 0
H38A H 0.3237 -0.0497 0.8927 0.145 Uiso 1 1 calc R 0
H38B H 0.1732 -0.0504 0.8909 0.145 Uiso 1 1 calc R 0
H38C H 0.2530 -0.1223 0.8805 0.145 Uiso 1 1 calc R 0
C12 C 0.833(4) 0.332(2) 0.7467(4) 0.101(13) Uani 1 1 d . 0
H12A H 0.8625 0.2985 0.7598 0.152 Uiso 1 1 calc R 0
H12B H 0.8997 0.3688 0.7421 0.152 Uiso 1 1 calc R 0
H12C H 0.8094 0.3003 0.7327 0.152 Uiso 1 1 calc R 0
C76 C 0.790(5) -0.024(3) 0.7398(8) 0.15(2) Uani 1 1 d . 0
H76A H 0.7302 -0.0666 0.7362 0.174 Uiso 1 1 calc R 0
H76B H 0.8631 -0.0277 0.7288 0.174 Uiso 1 1 calc R 0
C62 C 0.810(4) 0.420(2) 0.9363(7) 0.101(13) Uani 1 1 d . 0
H62A H 0.8196 0.4051 0.9535 0.121 Uiso 1 1 calc R 0
H62B H 0.8666 0.4639 0.9327 0.121 Uiso 1 1 calc R 0
C74 C 1.021(4) -0.040(3) 0.8268(9) 0.135(18) Uani 1 1 d . 0
H74A H 1.0540 -0.0100 0.8406 0.162 Uiso 1 1 calc R 0
H74B H 1.0539 -0.0169 0.8117 0.162 Uiso 1 1 calc R 0
C37 C 0.353(4) -0.1799(19) 0.9203(8) 0.108(14) Uani 1 1 d . 0
H37A H 0.3532 -0.2062 0.9360 0.162 Uiso 1 1 calc R 0
H37B H 0.4313 -0.1500 0.9184 0.162 Uiso 1 1 calc R 0
H37C H 0.3474 -0.2190 0.9074 0.162 Uiso 1 1 calc R 0
C61 C 0.839(4) 0.352(2) 0.9205(7) 0.103(12) Uani 1 1 d . 0
H61A H 0.8389 0.3030 0.9300 0.124 Uiso 1 1 calc R 0
H61B H 0.9233 0.3585 0.9131 0.124 Uiso 1 1 calc R 0
C45 C 0.490(4) 0.231(2) 1.0127(7) 0.099(12) Uani 1 1 d . 0
H45A H 0.4668 0.1993 1.0267 0.149 Uiso 1 1 calc R 0
H45B H 0.4162 0.2595 1.0069 0.149 Uiso 1 1 calc R 0
H45C H 0.5560 0.2683 1.0173 0.149 Uiso 1 1 calc R 0
C52 C 0.775(6) 0.721(3) 0.9075(8) 0.14(2) Uani 1 1 d . 0
H52A H 0.8633 0.7227 0.9016 0.172 Uiso 1 1 calc R 0
H52B H 0.7224 0.7527 0.8965 0.172 Uiso 1 1 calc R 0
C79 C 0.931(5) 0.194(3) 0.8063(8) 0.16(2) Uani 1 1 d . 0
H79A H 0.9915 0.1623 0.7968 0.187 Uiso 1 1 calc R 0
H79B H 0.8720 0.2193 0.7949 0.187 Uiso 1 1 calc R 0
C16 C 0.969(4) 0.618(2) 0.8461(7) 0.096(8) Uani 1 1 d . 0
H16A H 1.0566 0.6348 0.8440 0.144 Uiso 1 1 calc R 0
H16B H 0.9406 0.6311 0.8624 0.144 Uiso 1 1 calc R 0
H16C H 0.9153 0.6433 0.8342 0.144 Uiso 1 1 calc R 0
C55 C 0.360(3) 0.584(2) 0.9154(7) 0.089(11) Uani 1 1 d . 0
H55A H 0.3781 0.5679 0.8986 0.106 Uiso 1 1 calc R 0
H55B H 0.3916 0.6373 0.9180 0.106 Uiso 1 1 calc R 0
C8 C 0.744(4) 0.727(2) 0.7382(7) 0.113(14) Uani 1 1 d . 0
H8A H 0.8130 0.7633 0.7345 0.169 Uiso 1 1 calc R 0
H8B H 0.6668 0.7566 0.7412 0.169 Uiso 1 1 calc R 0
H8C H 0.7315 0.6915 0.7246 0.169 Uiso 1 1 calc R 0
C23 C 0.340(4) 0.670(2) 0.8427(11) 0.15(2) Uani 1 1 d . 0
H23A H 0.2791 0.7107 0.8471 0.230 Uiso 1 1 calc R 0
H23B H 0.3602 0.6385 0.8569 0.230 Uiso 1 1 calc R 0
H23C H 0.3049 0.6371 0.8300 0.230 Uiso 1 1 calc R 0
C56 C 0.225(4) 0.580(3) 0.9201(6) 0.098(14) Uani 1 1 d . 0
H56A H 0.1764 0.5941 0.9055 0.118 Uiso 1 1 calc R 0
H56B H 0.2015 0.6154 0.9335 0.118 Uiso 1 1 calc R 0
C72 C 0.959(5) -0.154(2) 0.8448(10) 0.124(16) Uani 1 1 d . 0
H72A H 0.9765 -0.1401 0.8618 0.148 Uiso 1 1 calc R 0
H72B H 0.9516 -0.2117 0.8434 0.148 Uiso 1 1 calc R 0
C67 C 0.533(5) 0.119(2) 0.8267(12) 0.17(3) Uani 1 1 d . 0
H67A H 0.5510 0.1532 0.8128 0.207 Uiso 1 1 calc R 0
H67B H 0.5555 0.1473 0.8416 0.207 Uiso 1 1 calc R 0
C36 C 0.116(4) -0.172(2) 0.9194(7) 0.096(8) Uani 1 1 d . 0
H36A H 0.1103 -0.2051 0.9050 0.145 Uiso 1 1 calc R 0
H36B H 0.0443 -0.1362 0.9199 0.145 Uiso 1 1 calc R 0
H36C H 0.1147 -0.2054 0.9339 0.145 Uiso 1 1 calc R 0
C69 C 0.393(4) 0.020(3) 0.8310(10) 0.133(17) Uani 1 1 d . 0
H69A H 0.3346 -0.0052 0.8195 0.160 Uiso 1 1 calc R 0
H69B H 0.3630 0.0093 0.8475 0.160 Uiso 1 1 calc R 0
C46 C 0.583(4) 0.232(2) 0.9719(6) 0.096(13) Uani 1 1 d . 0
H46A H 0.5103 0.2594 0.9651 0.144 Uiso 1 1 calc R 0
H46B H 0.6227 0.2000 0.9593 0.144 Uiso 1 1 calc R 0
H46C H 0.6443 0.2699 0.9780 0.144 Uiso 1 1 calc R 0
C75 C 0.830(5) -0.026(3) 0.7648(9) 0.138(16) Uani 1 1 d . 0
H75A H 0.8064 -0.0770 0.7719 0.166 Uiso 1 1 calc R 0
H75B H 0.9224 -0.0206 0.7657 0.166 Uiso 1 1 calc R 0
C32 C 0.802(5) 0.015(4) 0.9325(11) 0.18(2) Uani 1 1 d . 3
C53 C 0.769(4) 0.752(2) 0.9311(8) 0.114(16) Uani 1 1 d . 0
H53A H 0.7424 0.8072 0.9308 0.136 Uiso 1 1 calc R 0
H53B H 0.8513 0.7476 0.9393 0.136 Uiso 1 1 calc R 0
C25 C 0.441(5) 0.756(3) 0.8125(7) 0.15(2) Uani 1 1 d . 0
H25A H 0.3925 0.7270 0.8003 0.220 Uiso 1 1 calc R 0
H25B H 0.5240 0.7690 0.8059 0.220 Uiso 1 1 calc R 0
H25C H 0.3961 0.8038 0.8168 0.220 Uiso 1 1 calc R 0
C7 C 0.896(4) 0.635(2) 0.7551(9) 0.120(16) Uani 1 1 d . 0
H7A H 0.8750 0.5894 0.7452 0.179 Uiso 1 1 calc R 0
H7B H 0.9325 0.6181 0.7704 0.179 Uiso 1 1 calc R 0
H7C H 0.9561 0.6681 0.7464 0.179 Uiso 1 1 calc R 0
C51 C 0.728(5) 0.637(2) 0.9081(6) 0.108(15) Uani 1 1 d . 0
H51A H 0.6669 0.6279 0.8950 0.129 Uiso 1 1 calc R 0
H51B H 0.7992 0.6002 0.9063 0.129 Uiso 1 1 calc R 0
C81 C 0.948(6) 0.250(3) 0.8432(9) 0.15(2) Uani 1 1 d . 0
H81A H 1.0176 0.2494 0.8550 0.180 Uiso 1 1 calc R 0
H81B H 0.8954 0.2971 0.8461 0.180 Uiso 1 1 calc R 0
C9 C 0.806(5) 0.743(2) 0.7805(7) 0.128(18) Uani 1 1 d . 0
H9A H 0.8760 0.7772 0.7753 0.192 Uiso 1 1 calc R 0
H9B H 0.8298 0.7162 0.7954 0.192 Uiso 1 1 calc R 0
H9C H 0.7312 0.7754 0.7834 0.192 Uiso 1 1 calc R 0
C11 C 0.615(4) 0.320(3) 0.7597(6) 0.120(12) Uani 1 1 d . 0
H11A H 0.5345 0.3456 0.7627 0.180 Uiso 1 1 calc R 0
H11B H 0.6384 0.2879 0.7737 0.180 Uiso 1 1 calc R 0
H11C H 0.6083 0.2864 0.7454 0.180 Uiso 1 1 calc R 0
C73 C 1.057(5) -0.124(3) 0.8287(9) 0.124(15) Uani 1 1 d . 0
H73A H 1.0547 -0.1500 0.8127 0.149 Uiso 1 1 calc R 0
H73B H 1.1422 -0.1299 0.8357 0.149 Uiso 1 1 calc R 0
C24 C 0.499(4) 0.769(3) 0.8543(10) 0.15(2) Uani 1 1 d . 0
H24A H 0.5854 0.7860 0.8513 0.223 Uiso 1 1 calc R 0
H24B H 0.4934 0.7441 0.8702 0.223 Uiso 1 1 calc R 0
H24C H 0.4424 0.8146 0.8540 0.223 Uiso 1 1 calc R 0
C70 C 0.522(4) -0.012(2) 0.8278(10) 0.129(17) Uani 1 1 d . 0
H70A H 0.5462 -0.0436 0.8421 0.155 Uiso 1 1 calc R 0
H70B H 0.5251 -0.0464 0.8134 0.155 Uiso 1 1 calc R 0
C26 C 0.617(9) -0.002(6) 0.9194(16) 0.32(5) Uiso 1 1 d . 0
H26A H 0.6500 -0.0510 0.9266 0.378 Uiso 1 1 calc R 0
H26B H 0.5695 -0.0197 0.9050 0.378 Uiso 1 1 calc R 0
Li2 Li 0.782(5) 0.046(3) 0.8143(10) 0.073(9) Uani 1 1 d . 0
C13 C 0.672(6) 0.431(2) 0.7336(8) 0.21(4) Uani 1 1 d . 0
H13A H 0.6515 0.3972 0.7199 0.311 Uiso 1 1 calc R 0
H13B H 0.7401 0.4667 0.7291 0.311 Uiso 1 1 calc R 0
H13C H 0.5970 0.4615 0.7380 0.311 Uiso 1 1 calc R 0
C33 C 0.829(5) -0.001(2) 0.8947(12) 0.23(4) Uani 1 1 d . 0
H33A H 0.8764 -0.0388 0.9042 0.349 Uiso 1 1 calc R 0
H33B H 0.8838 0.0429 0.8902 0.349 Uiso 1 1 calc R 0
H33C H 0.7966 -0.0258 0.8800 0.349 Uiso 1 1 calc R 0
C78 C 0.702(5) 0.080(2) 0.7615(8) 0.13(2) Uani 1 1 d . 0
H78A H 0.6106 0.0742 0.7650 0.156 Uiso 1 1 calc R 0
H78B H 0.7238 0.1359 0.7632 0.156 Uiso 1 1 calc R 0
C80 C 0.997(5) 0.251(3) 0.8191(7) 0.130(19) Uani 1 1 d . 0
H80A H 0.9837 0.3029 0.8116 0.156 Uiso 1 1 calc R 0
H80B H 1.0879 0.2392 0.8191 0.156 Uiso 1 1 calc R 0
C77 C 0.726(6) 0.056(3) 0.7374(8) 0.14(2) Uani 1 1 d . 0
H77A H 0.7820 0.0932 0.7291 0.174 Uiso 1 1 calc R 0
H77B H 0.6466 0.0509 0.7282 0.174 Uiso 1 1 calc R 0
C49 C 0.123(5) 0.155(5) 0.9096(16) 0.27(5) Uani 1 1 d . 0
H49A H 0.1043 0.1206 0.9233 0.403 Uiso 1 1 calc R 0
H49B H 0.1188 0.1247 0.8946 0.403 Uiso 1 1 calc R 0
H49C H 0.0604 0.1972 0.9090 0.403 Uiso 1 1 calc R 0
C68 C 0.392(5) 0.099(3) 0.8271(12) 0.17(3) Uani 1 1 d . 0
H68A H 0.3485 0.1268 0.8403 0.203 Uiso 1 1 calc R 0
H68B H 0.3516 0.1120 0.8116 0.203 Uiso 1 1 calc R 0
C50 C 0.264(8) 0.236(4) 0.8935(13) 0.26(4) Uani 1 1 d . 0
H50A H 0.2779 0.2048 0.8788 0.390 Uiso 1 1 calc R 0
H50B H 0.3389 0.2676 0.8967 0.390 Uiso 1 1 calc R 0
H50C H 0.1909 0.2695 0.8913 0.390 Uiso 1 1 calc R 0
C48 C 0.252(7) 0.246(4) 0.9329(12) 0.28(5) Uani 1 1 d . 0
H48A H 0.3336 0.2720 0.9324 0.413 Uiso 1 1 calc R 0
H48B H 0.2426 0.2181 0.9484 0.413 Uiso 1 1 calc R 0
H48C H 0.1842 0.2842 0.9312 0.413 Uiso 1 1 calc R 0
C82 C 0.874(7) 0.181(3) 0.8450(8) 0.17(3) Uani 1 1 d . 0
H82A H 0.9139 0.1446 0.8565 0.206 Uiso 1 1 calc R 0
H82B H 0.7891 0.1944 0.8511 0.206 Uiso 1 1 calc R 0

loop_
_atom_site_aniso_label
_atom_site_aniso_U_11
_atom_site_aniso_U_22
_atom_site_aniso_U_33
_atom_site_aniso_U_23
_atom_site_aniso_U_13
_atom_site_aniso_U_12
C42 0.061(17) 0.049(15) 0.09(2) -0.004(14) 0.000(16) -0.005(14)
C64 0.10(2) 0.07(2) 0.12(3) 0.02(2) 0.00(2) 0.02(2)
C41 0.066(19) 0.067(18) 0.08(2) -0.008(16) -0.009(16) 0.005(15)
C65 0.058(17) 0.10(2) 0.065(18) 0.004(17) 0.002(14) 0.005(18)
C66 0.09(2) 0.063(18) 0.056(18) 0.011(14) -0.002(16) 0.010(16)
Th1 0.0367(4) 0.0439(4) 0.0504(4) -0.0052(4) 0.0042(4) -0.0026(4)
Th2 0.0538(5) 0.0471(5) 0.0740(6) 0.0148(5) 0.0055(4) -0.0032(4)
O1 0.067(12) 0.070(12) 0.061(12) -0.011(9) 0.015(11) -0.003(11)
O6 0.070(14) 0.079(15) 0.110(17) 0.018(15) 0.000(11) -0.002(13)
O7 0.113(16) 0.086(14) 0.054(11) -0.007(12) -0.008(11) 0.019(15)
C4 0.052(10) 0.043(9) 0.055(10) -0.015(7) -0.012(8) 0.018(8)
O8 0.104(18) 0.088(14) 0.040(11) -0.008(10) 0.020(11) -0.040(13)
C3 0.052(10) 0.043(9) 0.055(10) -0.015(7) -0.012(8) 0.018(8)
C27 0.054(17) 0.025(12) 0.15(3) 0.042(16) 0.029(18) -0.002(11)
C2 0.046(15) 0.047(14) 0.065(17) -0.015(12) 0.006(13) -0.016(11)
C14 0.067(11) 0.084(13) 0.009(7) 0.002(8) 0.011(7) -0.026(11)
O5 0.076(14) 0.056(13) 0.126(19) -0.006(12) 0.028(13) -0.007(11)
O2 0.049(10) 0.074(12) 0.095(14) 0.026(13) 0.008(9) 0.000(11)
C30 0.085(16) 0.109(17) 0.052(13) 0.044(12) -0.006(12) -0.024(15)
C1 0.056(17) 0.055(16) 0.09(2) 0.003(14) 0.013(17) 0.022(15)
C20 0.068(14) 0.072(13) 0.074(14) 0.013(11) 0.005(12) -0.006(11)
O3 0.057(12) 0.054(11) 0.098(15) -0.021(10) -0.018(11) 0.014(9)
O4 0.059(10) 0.056(10) 0.065(11) 0.006(10) 0.001(8) 0.007(10)
C18 0.046(15) 0.035(12) 0.10(2) 0.006(13) -0.004(15) 0.025(12)
C17 0.094(19) 0.21(4) 0.051(14) -0.037(17) 0.012(13) -0.01(2)
C21 0.058(16) 0.045(14) 0.074(19) 0.003(13) -0.033(15) -0.001(13)
C47 0.06(2) 0.058(18) 0.11(3) 0.011(18) -0.034(19) 0.004(14)
C43 0.048(16) 0.042(14) 0.09(2) 0.001(13) -0.028(15) 0.003(12)
C40 0.070(18) 0.041(13) 0.054(16) 0.006(11) -0.008(14) 0.008(12)
C22 0.069(19) 0.054(15) 0.065(19) 0.018(14) 0.003(16) 0.006(14)
C54 0.08(2) 0.056(16) 0.08(2) -0.009(15) 0.020(19) -0.011(15)
C34 0.08(2) 0.09(2) 0.09(2) -0.003(19) 0.035(19) 0.014(19)
C19 0.068(14) 0.072(13) 0.074(14) 0.013(11) 0.005(12) -0.006(11)
C6 0.067(11) 0.084(13) 0.009(7) 0.002(8) 0.011(7) -0.026(11)
C5 0.051(15) 0.032(11) 0.077(18) 0.012(11) 0.042(14) 0.011(11)
C35 0.047(11) 0.042(10) 0.074(14) 0.002(9) -0.002(10) 0.011(8)
C39 0.047(11) 0.042(10) 0.074(14) 0.002(9) -0.002(10) 0.011(8)
C44 0.09(2) 0.08(2) 0.051(17) 0.010(15) -0.020(17) -0.009(19)
C28 0.047(16) 0.09(2) 0.064(18) -0.036(16) -0.002(13) 0.004(14)
C29 0.085(16) 0.109(17) 0.052(13) 0.044(12) -0.006(12) -0.024(15)
C58 0.06(2) 0.13(3) 0.12(3) 0.04(3) 0.00(2) -0.03(2)
Li1 0.06(2) 0.07(2) 0.09(3) -0.01(2) 0.012(18) -0.006(18)
C10 0.051(18) 0.07(2) 0.15(4) -0.06(2) 0.02(2) -0.001(15)
C57 0.06(2) 0.11(3) 0.12(3) -0.02(2) 0.000(19) 0.015(18)
C71 0.08(2) 0.10(2) 0.07(2) -0.019(18) 0.00(2) 0.01(2)
C15 0.095(19) 0.103(19) 0.091(18) 0.001(15) -0.003(14) -0.003(16)
C31 0.058(15) 0.082(19) 0.071(18) 0.063(17) -0.005(13) 0.030(16)
C60 0.11(3) 0.07(2) 0.08(2) -0.015(18) 0.02(2) -0.01(2)
C63 0.11(3) 0.11(3) 0.13(3) 0.05(3) 0.02(3) 0.07(3)
C59 0.07(2) 0.14(3) 0.06(2) 0.00(2) -0.013(17) -0.02(2)
C38 0.09(2) 0.072(15) 0.12(2) 0.002(15) -0.021(17) 0.008(14)
C12 0.16(4) 0.13(3) 0.007(12) -0.006(14) 0.006(19) -0.01(3)
C76 0.23(6) 0.11(3) 0.09(3) 0.02(3) -0.05(3) 0.03(4)
C62 0.11(3) 0.10(3) 0.09(3) -0.03(2) -0.03(2) 0.05(2)
C74 0.07(3) 0.18(5) 0.15(4) 0.08(4) 0.00(2) 0.01(3)
C37 0.13(3) 0.056(19) 0.14(3) -0.02(2) -0.04(3) 0.01(2)
C61 0.09(3) 0.13(3) 0.09(3) -0.02(2) -0.02(2) 0.00(3)
C45 0.09(3) 0.08(2) 0.13(3) -0.02(2) 0.04(2) -0.007(19)
C52 0.20(6) 0.13(4) 0.09(3) 0.00(3) 0.00(4) -0.07(4)
C79 0.19(5) 0.19(5) 0.08(3) -0.04(3) 0.02(3) -0.13(4)
C16 0.095(19) 0.103(19) 0.091(18) 0.001(15) -0.003(14) -0.003(16)
C55 0.08(3) 0.08(2) 0.11(3) 0.015(19) -0.03(2) -0.004(18)
C8 0.14(4) 0.11(3) 0.09(3) 0.04(2) 0.01(3) 0.02(3)
C23 0.06(2) 0.11(3) 0.29(7) 0.03(4) 0.04(4) -0.01(2)
C56 0.10(3) 0.14(4) 0.06(2) -0.05(2) -0.04(2) 0.04(3)
C72 0.13(4) 0.09(3) 0.15(4) 0.01(3) -0.02(4) 0.00(3)
C67 0.17(5) 0.08(3) 0.27(7) 0.02(3) 0.15(5) 0.02(3)
C36 0.09(2) 0.072(15) 0.12(2) 0.002(15) -0.021(17) 0.008(14)
C69 0.07(2) 0.14(4) 0.19(5) 0.02(4) -0.01(3) -0.01(3)
C46 0.12(3) 0.10(3) 0.06(2) 0.001(18) -0.02(2) -0.07(2)
C75 0.15(4) 0.10(3) 0.16(4) -0.02(3) 0.00(4) 0.05(4)
C32 0.14(4) 0.22(6) 0.18(5) -0.03(5) 0.06(4) -0.02(4)
C53 0.13(3) 0.050(19) 0.16(4) 0.00(2) 0.06(3) -0.03(2)
C25 0.19(5) 0.19(5) 0.07(3) 0.03(3) -0.01(3) 0.11(4)
C7 0.07(3) 0.10(3) 0.19(5) 0.03(3) 0.05(3) 0.00(2)
C51 0.18(4) 0.09(3) 0.05(2) -0.027(18) 0.06(2) -0.02(3)
C81 0.24(7) 0.10(3) 0.10(4) -0.02(3) -0.01(4) -0.05(4)
C9 0.16(4) 0.11(3) 0.11(3) 0.00(2) 0.06(3) -0.06(3)
C11 0.094(19) 0.21(4) 0.051(14) -0.037(17) 0.012(13) -0.01(2)
C73 0.11(4) 0.15(4) 0.12(4) 0.01(3) -0.02(3) 0.03(3)
C24 0.10(3) 0.14(4) 0.21(6) -0.02(4) 0.04(4) 0.02(3)
C70 0.08(3) 0.08(3) 0.23(5) -0.01(3) 0.00(3) 0.00(2)
Li2 0.06(2) 0.07(2) 0.09(3) -0.01(2) 0.012(18) -0.006(18)
C13 0.38(8) 0.09(3) 0.14(4) -0.05(3) -0.20(5) 0.13(4)
C33 0.21(5) 0.09(3) 0.40(9) -0.09(4) 0.24(6) -0.05(3)
C78 0.17(4) 0.08(3) 0.14(4) -0.05(2) -0.10(3) 0.04(3)
C80 0.15(4) 0.17(4) 0.07(3) -0.02(3) -0.02(3) -0.10(4)
C77 0.24(6) 0.10(3) 0.09(3) -0.03(2) -0.02(4) 0.02(4)
C49 0.08(4) 0.31(10) 0.41(12) 0.12(9) -0.09(6) -0.01(5)
C68 0.12(4) 0.14(5) 0.25(7) 0.05(5) 0.06(4) 0.03(4)
C50 0.33(11) 0.22(7) 0.23(7) 0.14(6) -0.09(7) 0.00(7)
C48 0.39(11) 0.19(6) 0.25(7) 0.04(5) -0.26(8) 0.08(7)
C82 0.30(8) 0.15(4) 0.08(3) -0.03(3) 0.05(4) -0.10(5)

loop_
_atom_type_symbol
_atom_type_description
_atom_type_scat_dispersion_real
_atom_type_scat_dispersion_imag
_atom_type_scat_source
C C 0.0181 0.0091 'International Tables Vol C Tables 4.2.6.8 and 6.1.1.4'
H H 0.0000 0.0000 'International Tables Vol C Tables 4.2.6.8 and 6.1.1.4'
Li Li 0.0008 0.0003 'International Tables Vol C Tables 4.2.6.8 and 6.1.1.4'
O O 0.0492 0.0322 'International Tables Vol C Tables 4.2.6.8 and 6.1.1.4'
Th Th -4.1491 12.3296 'International Tables Vol C Tables 4.2.6.8 and 6.1.1.4'

loop_
_geom_angle_atom_site_label_1
_geom_angle_atom_site_label_2
_geom_angle_atom_site_label_3
_geom_angle
C39 C42 H42A 109.5
C39 C42 H42B 109.5
H42A C42 H42B 109.5
C39 C42 H42C 109.5
H42A C42 H42C 109.5
H42B C42 H42C 109.5
C63 C64 C65 107(3)
C63 C64 H64A 110.3
C65 C64 H64A 110.3
C63 C64 H64B 110.3
C65 C64 H64B 110.3
H64A C64 H64B 108.6
C39 C41 H41A 109.5
C39 C41 H41B 109.5
H41A C41 H41B 109.5
C39 C41 H41C 109.5
H41A C41 H41C 109.5
H41B C41 H41C 109.5
C64 C65 C66 104(3)
C64 C65 H65A 111.0
C66 C65 H65A 111.0
C64 C65 H65B 111.0
C66 C65 H65B 111.0
H65A C65 H65B 109.0
O4 C66 C65 108(2)
O4 C66 H66A 110.1
C65 C66 H66A 110.1
O4 C66 H66B 110.1
C65 C66 H66B 110.1
H66A C66 H66B 108.4
C4 Th1 C2 89.8(8)
C4 Th1 C1 116.4(9)
C2 Th1 C1 87.4(9)
C4 Th1 C5 88.4(8)
C2 Th1 C5 173.0(9)
C1 Th1 C5 87.4(8)
C4 Th1 C3 111.4(8)
C2 Th1 C3 93.5(8)
C1 Th1 C3 132.2(10)
C5 Th1 C3 93.4(8)
C30 Th2 C26 92(2)
C30 Th2 C29 89.3(11)
C26 Th2 C29 127(2)
C30 Th2 C28 175.2(11)
C26 Th2 C28 93(2)
C29 Th2 C28 87.4(9)
C30 Th2 C27 91.7(10)
C26 Th2 C27 113(2)
C29 Th2 C27 119.5(11)
C28 Th2 C27 87.0(9)
C54 O1 C51 109(2)
C54 O1 Li1 126(2)
C51 O1 Li1 124(2)
C71 O6 C74 110(3)
C71 O6 Li2 125(2)
C74 O6 Li2 125(3)
C75 O7 C78 106(3)
C75 O7 Li2 126(3)
C78 O7 Li2 128(3)
C18 C4 Th1 124.7(15)
C18 C4 H4A 106.2
Th1 C4 H4A 106.2
C18 C4 H4B 106.2
Th1 C4 H4B 106.2
H4A C4 H4B 106.4
C79 O8 C82 105(3)
C79 O8 Li2 127(3)
C82 O8 Li2 127(3)
C14 C3 Th1 129.2(17)
C14 C3 H3A 105.0
Th1 C3 H3A 105.0
C14 C3 H3B 105.0
Th1 C3 H3B 105.0
H3A C3 H3B 105.9
C35 C27 Th2 120.8(17)
C35 C27 H27A 107.1
Th2 C27 H27A 107.1
C35 C27 H27B 107.1
Th2 C27 H27B 107.1
H27A C27 H27B 106.8
C10 C2 Th1 145(2)
C10 C2 H2A 100.7
Th1 C2 H2A 100.7
C10 C2 H2B 100.7
Th1 C2 H2B 100.7
H2A C2 H2B 104.4
C15 C14 C16 102(3)
C15 C14 C3 115(2)
C16 C14 C3 112(3)
C15 C14 C17 108(3)
C16 C14 C17 107(3)
C3 C14 C17 112(2)
C67 O5 C70 106(3)
C67 O5 Li2 126(3)
C70 O5 Li2 127(3)
C55 O2 C58 109(2)
C55 O2 Li1 127(3)
C58 O2 Li1 124(3)
C47 C30 Th2 154(2)
C47 C30 H30A 98.1
Th2 C30 H30A 98.1
C47 C30 H30B 98.1
Th2 C30 H30B 98.1
H30A C30 H30B 103.7
C6 C1 Th1 131(2)
C6 C1 H1A 104.4
Th1 C1 H1A 104.4
C6 C1 H1B 104.4
Th1 C1 H1B 104.4
H1A C1 H1B 105.6
C18 C20 H20A 109.5
C18 C20 H20B 109.5
H20A C20 H20B 109.5
C18 C20 H20C 109.5
H20A C20 H20C 109.5
H20B C20 H20C 109.5
C59 O3 C62 107(2)
C59 O3 Li1 125(3)
C62 O3 Li1 128(2)
C63 O4 C66 106(2)
C63 O4 Li1 129(3)
C66 O4 Li1 123(2)
C20 C18 C21 111(2)
C20 C18 C19 111(3)
C21 C18 C19 108(2)
C20 C18 C4 110(2)
C21 C18 C4 108(2)
C19 C18 C4 110(2)
C14 C17 H17A 109.5
C14 C17 H17B 109.5
H17A C17 H17B 109.5
C14 C17 H17C 109.5
H17A C17 H17C 109.5
H17B C17 H17C 109.5
C18 C21 H21A 109.5
C18 C21 H21B 109.5
H21A C21 H21B 109.5
C18 C21 H21C 109.5
H21A C21 H21C 109.5
H21B C21 H21C 109.5
C50 C47 C49 108(5)
C50 C47 C48 99(5)
C49 C47 C48 113(6)
C50 C47 C30 121(5)
C49 C47 C30 115(4)
C48 C47 C30 100(3)
C44 C43 C45 111(3)
C44 C43 C46 108(3)
C45 C43 C46 107(3)
C44 C43 C29 111(2)
C45 C43 C29 113(3)
C46 C43 C29 106(2)
C39 C40 H40A 109.5
C39 C40 H40B 109.5
H40A C40 H40B 109.5
C39 C40 H40C 109.5
H40A C40 H40C 109.5
H40B C40 H40C 109.5
C25 C22 C23 115(4)
C25 C22 C5 113(3)
C23 C22 C5 111(3)
C25 C22 C24 104(3)
C23 C22 C24 106(3)
C5 C22 C24 107(3)
O1 C54 C53 107(3)
O1 C54 H54A 110.4
C53 C54 H54A 110.4
O1 C54 H54B 110.4
C53 C54 H54B 110.4
H54A C54 H54B 108.6
C31 C34 H34A 109.5
C31 C34 H34B 109.5
H34A C34 H34B 109.5
C31 C34 H34C 109.5
H34A C34 H34C 109.5
H34B C34 H34C 109.5
C18 C19 H19A 109.5
C18 C19 H19B 109.5
H19A C19 H19B 109.5
C18 C19 H19C 109.5
H19A C19 H19C 109.5
H19B C19 H19C 109.5
C8 C6 C7 109(3)
C8 C6 C1 116(3)
C7 C6 C1 112(2)
C8 C6 C9 106(3)
C7 C6 C9 108(3)
C1 C6 C9 105(2)
C22 C5 Th1 148(2)
C22 C5 H5A 99.8
Th1 C5 H5A 99.8
C22 C5 H5B 99.8
Th1 C5 H5B 99.8
H5A C5 H5B 104.1
C37 C35 C36 110(3)
C37 C35 C27 109(2)
C36 C35 C27 109(3)
C37 C35 C38 107(3)
C36 C35 C38 108(3)
C27 C35 C38 114(2)
C40 C39 C41 107(2)
C40 C39 C42 109(2)
C41 C39 C42 107(2)
C40 C39 C28 110(2)
C41 C39 C28 114(2)
C42 C39 C28 108(2)
C43 C44 H44A 109.5
C43 C44 H44B 109.5
H44A C44 H44B 109.5
C43 C44 H44C 109.5
H44A C44 H44C 109.5
H44B C44 H44C 109.5
C39 C28 Th2 152.2(19)
C39 C28 H28A 98.5
Th2 C28 H28A 98.5
C39 C28 H28B 98.5
Th2 C28 H28B 98.5
H28A C28 H28B 103.8
C43 C29 Th2 132(2)
C43 C29 H29A 104.2
Th2 C29 H29A 104.2
C43 C29 H29B 104.2
Th2 C29 H29B 104.2
H29A C29 H29B 105.5
O2 C58 C57 106(3)
O2 C58 H58A 110.6
C57 C58 H58A 110.6
O2 C58 H58B 110.6
C57 C58 H58B 110.6
H58A C58 H58B 108.7
O2 Li1 O3 112(3)
O2 Li1 O1 108(3)
O3 Li1 O1 110(2)
O2 Li1 O4 105(2)
O3 Li1 O4 111(3)
O1 Li1 O4 111(3)
C11 C10 C2 113(3)
C11 C10 C13 108(4)
C2 C10 C13 113(3)
C11 C10 C12 105(3)
C2 C10 C12 112(3)
C13 C10 C12 106(3)
C56 C57 C58 101(3)
C56 C57 H57A 111.5
C58 C57 H57A 111.5
C56 C57 H57B 111.5
C58 C57 H57B 111.5
H57A C57 H57B 109.3
O6 C71 C72 103(3)
O6 C71 H71A 111.2
C72 C71 H71A 111.2
O6 C71 H71B 111.2
C72 C71 H71B 111.2
H71A C71 H71B 109.1
C14 C15 H15A 109.5
C14 C15 H15B 109.5
H15A C15 H15B 109.5
C14 C15 H15C 109.4
H15A C15 H15C 109.5
H15B C15 H15C 109.5
C33 C31 C26 139(5)
C33 C31 C32 92(4)
C26 C31 C32 89(4)
C33 C31 C34 108(3)
C26 C31 C34 112(5)
C32 C31 C34 97(4)
C59 C60 C61 99(3)
C59 C60 H60A 111.9
C61 C60 H60A 111.9
C59 C60 H60B 111.9
C61 C60 H60B 111.9
H60A C60 H60B 109.6
O4 C63 C64 107(3)
O4 C63 H63A 110.3
C64 C63 H63A 110.3
O4 C63 H63B 110.3
C64 C63 H63B 110.4
H63A C63 H63B 108.6
O3 C59 C60 111(3)
O3 C59 H59A 109.5
C60 C59 H59A 109.5
O3 C59 H59B 109.5
C60 C59 H59B 109.5
H59A C59 H59B 108.1
C35 C38 H38A 109.5
C35 C38 H38B 109.5
H38A C38 H38B 109.5
C35 C38 H38C 109.5
H38A C38 H38C 109.5
H38B C38 H38C 109.5
C10 C12 H12A 109.5
C10 C12 H12B 109.5
H12A C12 H12B 109.5
C10 C12 H12C 109.5
H12A C12 H12C 109.5
H12B C12 H12C 109.5
C75 C76 C77 104(4)
C75 C76 H76A 111.1
C77 C76 H76A 111.1
C75 C76 H76B 111.0
C77 C76 H76B 111.0
H76A C76 H76B 109.0
O3 C62 C61 106(3)
O3 C62 H62A 110.4
C61 C62 H62A 110.4
O3 C62 H62B 110.4
C61 C62 H62B 110.4
H62A C62 H62B 108.6
O6 C74 C73 106(4)
O6 C74 H74A 110.5
C73 C74 H74A 110.5
O6 C74 H74B 110.5
C73 C74 H74B 110.5
H74A C74 H74B 108.7
C35 C37 H37A 109.5
C35 C37 H37B 109.5
H37A C37 H37B 109.5
C35 C37 H37C 109.5
H37A C37 H37C 109.5
H37B C37 H37C 109.5
C62 C61 C60 107(3)
C62 C61 H61A 110.2
C60 C61 H61A 110.2
C62 C61 H61B 110.2
C60 C61 H61B 110.2
H61A C61 H61B 108.5
C43 C45 H45A 109.5
C43 C45 H45B 109.5
H45A C45 H45B 109.5
C43 C45 H45C 109.5
H45A C45 H45C 109.5
H45B C45 H45C 109.5
C53 C52 C51 108(4)
C53 C52 H52A 110.0
C51 C52 H52A 110.0
C53 C52 H52B 110.0
C51 C52 H52B 110.0
H52A C52 H52B 108.4
C80 C79 O8 111(3)
C80 C79 H79A 109.5
O8 C79 H79A 109.5
C80 C79 H79B 109.5
O8 C79 H79B 109.5
H79A C79 H79B 108.1
C14 C16 H16A 109.5
C14 C16 H16B 109.5
H16A C16 H16B 109.5
C14 C16 H16C 109.4
H16A C16 H16C 109.5
H16B C16 H16C 109.5
O2 C55 C56 106(3)
O2 C55 H55A 110.6
C56 C55 H55A 110.6
O2 C55 H55B 110.6
C56 C55 H55B 110.6
H55A C55 H55B 108.7
C6 C8 H8A 109.5
C6 C8 H8B 109.5
H8A C8 H8B 109.5
C6 C8 H8C 109.5
H8A C8 H8C 109.5
H8B C8 H8C 109.5
C22 C23 H23A 109.5
C22 C23 H23B 109.5
H23A C23 H23B 109.5
C22 C23 H23C 109.5
H23A C23 H23C 109.5
H23B C23 H23C 109.5
C55 C56 C57 104(3)
C55 C56 H56A 111.0
C57 C56 H56A 111.0
C55 C56 H56B 111.0
C57 C56 H56B 111.0
H56A C56 H56B 109.0
C73 C72 C71 102(4)
C73 C72 H72A 111.4
C71 C72 H72A 111.4
C73 C72 H72B 111.5
C71 C72 H72B 111.4
H72A C72 H72B 109.3
O5 C67 C68 111(4)
O5 C67 H67A 109.4
C68 C67 H67A 109.4
O5 C67 H67B 109.4
C68 C67 H67B 109.4
H67A C67 H67B 108.0
C35 C36 H36A 109.5
C35 C36 H36B 109.5
H36A C36 H36B 109.5
C35 C36 H36C 109.5
H36A C36 H36C 109.5
H36B C36 H36C 109.5
C68 C69 C70 111(4)
C68 C69 H69A 109.5
C70 C69 H69A 109.5
C68 C69 H69B 109.5
C70 C69 H69B 109.5
H69A C69 H69B 108.1
C43 C46 H46A 109.5
C43 C46 H46B 109.5
H46A C46 H46B 109.5
C43 C46 H46C 109.5
H46A C46 H46C 109.5
H46B C46 H46C 109.5
O7 C75 C76 112(4)
O7 C75 H75A 109.3
C76 C75 H75A 109.3
O7 C75 H75B 109.3
C76 C75 H75B 109.3
H75A C75 H75B 108.0
C52 C53 C54 104(4)
C52 C53 H53A 110.9
C54 C53 H53A 110.9
C52 C53 H53B 110.8
C54 C53 H53B 110.9
H53A C53 H53B 108.9
C22 C25 H25A 109.5
C22 C25 H25B 109.5
H25A C25 H25B 109.5
C22 C25 H25C 109.5
H25A C25 H25C 109.5
H25B C25 H25C 109.5
C6 C7 H7A 109.5
C6 C7 H7B 109.5
H7A C7 H7B 109.5
C6 C7 H7C 109.5
H7A C7 H7C 109.5
H7B C7 H7C 109.5
O1 C51 C52 105(3)
O1 C51 H51A 110.7
C52 C51 H51A 110.7
O1 C51 H51B 110.7
C52 C51 H51B 110.7
H51A C51 H51B 108.8
C82 C81 C80 106(4)
C82 C81 H81A 110.6
C80 C81 H81A 110.6
C82 C81 H81B 110.6
C80 C81 H81B 110.6
H81A C81 H81B 108.7
C6 C9 H9A 109.5
C6 C9 H9B 109.5
H9A C9 H9B 109.5
C6 C9 H9C 109.5
H9A C9 H9C 109.5
H9B C9 H9C 109.5
C10 C11 H11A 109.5
C10 C11 H11B 109.5
H11A C11 H11B 109.5
C10 C11 H11C 109.5
H11A C11 H11C 109.5
H11B C11 H11C 109.5
C72 C73 C74 102(4)
C72 C73 H73A 111.5
C74 C73 H73A 111.5
C72 C73 H73B 111.5
C74 C73 H73B 111.5
H73A C73 H73B 109.3
C22 C24 H24A 109.5
C22 C24 H24B 109.5
H24A C24 H24B 109.5
C22 C24 H24C 109.5
H24A C24 H24C 109.5
H24B C24 H24C 109.5
O5 C70 C69 108(3)
O5 C70 H70A 110.2
C69 C70 H70A 110.2
O5 C70 H70B 110.2
C69 C70 H70B 110.2
H70A C70 H70B 108.5
C31 C26 Th2 147(6)
C31 C26 H26A 99.9
Th2 C26 H26A 100.0
C31 C26 H26B 100.4
Th2 C26 H26B 100.2
H26A C26 H26B 104.2
O6 Li2 O8 108(3)
O6 Li2 O5 117(3)
O8 Li2 O5 109(3)
O6 Li2 O7 108(3)
O8 Li2 O7 109(3)
O5 Li2 O7 105(3)
C10 C13 H13A 109.5
C10 C13 H13B 109.5
H13A C13 H13B 109.5
C10 C13 H13C 109.5
H13A C13 H13C 109.5
H13B C13 H13C 109.5
C31 C33 H33A 109.5
C31 C33 H33B 109.4
H33A C33 H33B 109.5
C31 C33 H33C 109.5
H33A C33 H33C 109.5
H33B C33 H33C 109.5
C77 C78 O7 111(4)
C77 C78 H78A 109.5
O7 C78 H78A 109.5
C77 C78 H78B 109.5
O7 C78 H78B 109.5
H78A C78 H78B 108.1
C79 C80 C81 107(4)
C79 C80 H80A 110.3
C81 C80 H80A 110.3
C79 C80 H80B 110.3
C81 C80 H80B 110.4
H80A C80 H80B 108.6
C78 C77 C76 105(4)
C78 C77 H77A 110.7
C76 C77 H77A 110.7
C78 C77 H77B 110.7
C76 C77 H77B 110.7
H77A C77 H77B 108.8
C47 C49 H49A 109.5
C47 C49 H49B 109.5
H49A C49 H49B 109.5
C47 C49 H49C 109.5
H49A C49 H49C 109.5
H49B C49 H49C 109.5
C69 C68 C67 103(4)
C69 C68 H68A 111.3
C67 C68 H68A 111.3
C69 C68 H68B 111.3
C67 C68 H68B 111.3
H68A C68 H68B 109.2
C47 C50 H50A 109.5
C47 C50 H50B 109.5
H50A C50 H50B 109.5
C47 C50 H50C 109.5
H50A C50 H50C 109.5
H50B C50 H50C 109.5
C47 C48 H48A 109.5
C47 C48 H48B 109.5
H48A C48 H48B 109.5
C47 C48 H48C 109.5
H48A C48 H48C 109.5
H48B C48 H48C 109.5
O8 C82 C81 110(4)
O8 C82 H82A 109.7
C81 C82 H82A 109.7
O8 C82 H82B 109.7
C81 C82 H82B 109.7
H82A C82 H82B 108.2

loop_
_geom_bond_atom_site_label_1
_geom_bond_atom_site_label_2
_geom_bond_distance
C42 C39 1.52(4)
C42 H42A 0.9600
C42 H42B 0.9600
C42 H42C 0.9600
C64 C63 1.42(4)
C64 C65 1.47(4)
C64 H64A 0.9700
C64 H64B 0.9700
C41 C39 1.52(4)
C41 H41A 0.9600
C41 H41B 0.9600
C41 H41C 0.9600
C65 C66 1.47(4)
C65 H65A 0.9700
C65 H65B 0.9700
C66 O4 1.42(3)
C66 H66A 0.9700
C66 H66B 0.9700
Th1 C4 2.46(2)
Th1 C2 2.50(2)
Th1 C1 2.52(3)
Th1 C5 2.53(2)
Th1 C3 2.56(2)
Th2 C30 2.44(3)
Th2 C26 2.46(9)
Th2 C29 2.46(3)
Th2 C28 2.47(3)
Th2 C27 2.56(3)
O1 C54 1.40(3)
O1 C51 1.41(3)
O1 Li1 1.94(6)
O6 C71 1.39(4)
O6 C74 1.41(4)
O6 Li2 1.91(6)
O7 C75 1.38(4)
O7 C78 1.41(4)
O7 Li2 1.96(6)
C4 C18 1.58(4)
C4 H4A 0.9700
C4 H4B 0.9700
O8 C79 1.37(4)
O8 C82 1.38(4)
O8 Li2 1.92(5)
C3 C14 1.47(3)
C3 H3A 0.9700
C3 H3B 0.9700
C27 C35 1.54(4)
C27 H27A 0.9700
C27 H27B 0.9700
C2 C10 1.54(4)
C2 H2A 0.9700
C2 H2B 0.9700
C14 C15 1.43(4)
C14 C16 1.45(4)
C14 C17 1.53(4)
O5 C67 1.37(4)
O5 C70 1.38(4)
O5 Li2 1.92(5)
O2 C55 1.41(3)
O2 C58 1.41(3)
O2 Li1 1.89(5)
C30 C47 1.54(4)
C30 H30A 0.9700
C30 H30B 0.9700
C1 C6 1.55(4)
C1 H1A 0.9700
C1 H1B 0.9700
C20 C18 1.47(4)
C20 H20A 0.9600
C20 H20B 0.9600
C20 H20C 0.9600
O3 C59 1.38(4)
O3 C62 1.40(4)
O3 Li1 1.90(5)
O4 C63 1.40(4)
O4 Li1 1.97(5)
C18 C21 1.54(3)
C18 C19 1.57(4)
C17 H17A 0.9600
C17 H17B 0.9600
C17 H17C 0.9600
C21 H21A 0.9600
C21 H21B 0.9600
C21 H21C 0.9600
C47 C50 1.32(6)
C47 C49 1.38(6)
C47 C48 1.49(7)
C43 C44 1.47(4)
C43 C45 1.48(4)
C43 C46 1.52(4)
C43 C29 1.57(4)
C40 C39 1.49(4)
C40 H40A 0.9600
C40 H40B 0.9600
C40 H40C 0.9600
C22 C25 1.42(4)
C22 C23 1.44(5)
C22 C5 1.50(3)
C22 C24 1.58(5)
C54 C53 1.48(4)
C54 H54A 0.9700
C54 H54B 0.9700
C34 C31 1.57(4)
C34 H34A 0.9600
C34 H34B 0.9600
C34 H34C 0.9600
C19 H19A 0.9600
C19 H19B 0.9600
C19 H19C 0.9600
C6 C8 1.45(4)
C6 C7 1.48(4)
C6 C9 1.55(4)
C5 H5A 0.9700
C5 H5B 0.9700
C35 C37 1.49(4)
C35 C36 1.52(4)
C35 C38 1.56(4)
C39 C28 1.55(4)
C44 H44A 0.9600
C44 H44B 0.9600
C44 H44C 0.9600
C28 H28A 0.9700
C28 H28B 0.9700
C29 H29A 0.9700
C29 H29B 0.9700
C58 C57 1.49(4)
C58 H58A 0.9700
C58 H58B 0.9700
C10 C11 1.45(5)
C10 C13 1.54(5)
C10 C12 1.54(5)
C57 C56 1.48(5)
C57 H57A 0.9700
C57 H57B 0.9700
C71 C72 1.56(5)
C71 H71A 0.9700
C71 H71B 0.9700
C15 H15A 0.9600
C15 H15B 0.9600
C15 H15C 0.9600
C31 C33 1.36(4)
C31 C26 1.40(9)
C31 C32 1.54(6)
C60 C59 1.45(5)
C60 C61 1.46(5)
C60 H60A 0.9700
C60 H60B 0.9700
C63 H63A 0.9700
C63 H63B 0.9700
C59 H59A 0.9700
C59 H59B 0.9700
C38 H38A 0.9600
C38 H38B 0.9600
C38 H38C 0.9600
C12 H12A 0.9600
C12 H12B 0.9600
C12 H12C 0.9600
C76 C75 1.42(5)
C76 C77 1.49(6)
C76 H76A 0.9700
C76 H76B 0.9700
C62 C61 1.46(4)
C62 H62A 0.9700
C62 H62B 0.9700
C74 C73 1.46(6)
C74 H74A 0.9700
C74 H74B 0.9700
C37 H37A 0.9600
C37 H37B 0.9600
C37 H37C 0.9600
C61 H61A 0.9700
C61 H61B 0.9700
C45 H45A 0.9600
C45 H45B 0.9600
C45 H45C 0.9600
C52 C53 1.38(5)
C52 C51 1.49(5)
C52 H52A 0.9700
C52 H52B 0.9700
C79 C80 1.36(4)
C79 H79A 0.9700
C79 H79B 0.9700
C16 H16A 0.9600
C16 H16B 0.9600
C16 H16C 0.9600
C55 C56 1.42(5)
C55 H55A 0.9700
C55 H55B 0.9700
C8 H8A 0.9600
C8 H8B 0.9600
C8 H8C 0.9600
C23 H23A 0.9600
C23 H23B 0.9600
C23 H23C 0.9600
C56 H56A 0.9700
C56 H56B 0.9700
C72 C73 1.44(6)
C72 H72A 0.9700
C72 H72B 0.9700
C67 C68 1.50(7)
C67 H67A 0.9700
C67 H67B 0.9700
C36 H36A 0.9600
C36 H36B 0.9600
C36 H36C 0.9600
C69 C68 1.33(6)
C69 C70 1.46(5)
C69 H69A 0.9700
C69 H69B 0.9700
C46 H46A 0.9600
C46 H46B 0.9600
C46 H46C 0.9600
C75 H75A 0.9700
C75 H75B 0.9700
C53 H53A 0.9700
C53 H53B 0.9700
C25 H25A 0.9600
C25 H25B 0.9600
C25 H25C 0.9600
C7 H7A 0.9600
C7 H7B 0.9600
C7 H7C 0.9600
C51 H51A 0.9700
C51 H51B 0.9700
C81 C82 1.39(6)
C81 C80 1.40(6)
C81 H81A 0.9700
C81 H81B 0.9700
C9 H9A 0.9600
C9 H9B 0.9600
C9 H9C 0.9600
C11 H11A 0.9600
C11 H11B 0.9600
C11 H11C 0.9600
C73 H73A 0.9700
C73 H73B 0.9700
C24 H24A 0.9600
C24 H24B 0.9600
C24 H24C 0.9600
C70 H70A 0.9700
C70 H70B 0.9700
C26 H26A 0.9700
C26 H26B 0.9700
C13 H13A 0.9600
C13 H13B 0.9600
C13 H13C 0.9600
C33 H33A 0.9600
C33 H33B 0.9600
C33 H33C 0.9600
C78 C77 1.39(5)
C78 H78A 0.9700
C78 H78B 0.9700
C80 H80A 0.9700
C80 H80B 0.9700
C77 H77A 0.9700
C77 H77B 0.9700
C49 H49A 0.9600
C49 H49B 0.9600
C49 H49C 0.9600
C68 H68A 0.9700
C68 H68B 0.9700
C50 H50A 0.9600
C50 H50B 0.9600
C50 H50C 0.9600
C48 H48A 0.9600
C48 H48B 0.9600
C48 H48C 0.9600
C82 H82A 0.9700
C82 H82B 0.9700

loop_
_geom_torsion_atom_site_label_1
_geom_torsion_atom_site_label_2
_geom_torsion_atom_site_label_3
_geom_torsion_atom_site_label_4
_geom_torsion
C63 C64 C65 C66 13(4)
C64 C65 C66 O4 4(4)
C2 Th1 C4 C18 92.7(18)
C1 Th1 C4 C18 179.7(17)
C5 Th1 C4 C18 -94.1(19)
C3 Th1 C4 C18 -1(2)
C4 Th1 C3 C14 176(2)
C2 Th1 C3 C14 84(2)
C1 Th1 C3 C14 -5(3)
C5 Th1 C3 C14 -95(2)
C30 Th2 C27 C35 87(2)
C26 Th2 C27 C35 -6(3)
C29 Th2 C27 C35 176.7(18)
C28 Th2 C27 C35 -98(2)
C4 Th1 C2 C10 54(4)
C1 Th1 C2 C10 -63(4)
C5 Th1 C2 C10 -22(9)
C3 Th1 C2 C10 165(4)
Th1 C3 C14 C15 -52(4)
Th1 C3 C14 C16 64(3)
Th1 C3 C14 C17 -177(2)
C26 Th2 C30 C47 172(6)
C29 Th2 C30 C47 -61(6)
C28 Th2 C30 C47 -14(17)
C27 Th2 C30 C47 59(6)
C4 Th1 C1 C6 -175(2)
C2 Th1 C1 C6 -87(2)
C5 Th1 C1 C6 98(2)
C3 Th1 C1 C6 6(3)
C65 C66 O4 C63 -20(4)
C65 C66 O4 Li1 146(3)
Th1 C4 C18 C20 75(2)
Th1 C4 C18 C21 -46(3)
Th1 C4 C18 C19 -163.0(17)
Th2 C30 C47 C50 174(6)
Th2 C30 C47 C49 -55(8)
Th2 C30 C47 C48 66(7)
C51 O1 C54 C53 -17(4)
Li1 O1 C54 C53 166(3)
Th1 C1 C6 C8 179(2)
Th1 C1 C6 C7 53(4)
Th1 C1 C6 C9 -65(3)
C25 C22 C5 Th1 -54(5)
C23 C22 C5 Th1 77(4)
C24 C22 C5 Th1 -168(3)
C4 Th1 C5 C22 -60(3)
C2 Th1 C5 C22 16(9)
C1 Th1 C5 C22 57(3)
C3 Th1 C5 C22 -171(3)
Th2 C27 C35 C37 58(3)
Th2 C27 C35 C36 179.1(19)
Th2 C27 C35 C38 -61(3)
C40 C39 C28 Th2 68(4)
C41 C39 C28 Th2 -171(3)
C42 C39 C28 Th2 -52(5)
C30 Th2 C28 C39 21(15)
C26 Th2 C28 C39 -165(4)
C29 Th2 C28 C39 67(4)
C27 Th2 C28 C39 -52(4)
C44 C43 C29 Th2 -58(3)
C45 C43 C29 Th2 177(2)
C46 C43 C29 Th2 59(3)
C30 Th2 C29 C43 -97(3)
C26 Th2 C29 C43 -5(4)
C28 Th2 C29 C43 86(2)
C27 Th2 C29 C43 171(2)
C55 O2 C58 C57 5(4)
Li1 O2 C58 C57 -178(3)
C55 O2 Li1 O3 -113(4)
C58 O2 Li1 O3 71(4)
C55 O2 Li1 O1 9(4)
C58 O2 Li1 O1 -167(3)
C55 O2 Li1 O4 127(3)
C58 O2 Li1 O4 -49(4)
C59 O3 Li1 O2 8(4)
C62 O3 Li1 O2 -178(3)
C59 O3 Li1 O1 -112(3)
C62 O3 Li1 O1 62(4)
C59 O3 Li1 O4 125(3)
C62 O3 Li1 O4 -61(4)
C54 O1 Li1 O2 89(4)
C51 O1 Li1 O2 -87(4)
C54 O1 Li1 O3 -148(3)
C51 O1 Li1 O3 35(4)
C54 O1 Li1 O4 -25(4)
C51 O1 Li1 O4 159(3)
C63 O4 Li1 O2 108(4)
C66 O4 Li1 O2 -55(4)
C63 O4 Li1 O3 -13(4)
C66 O4 Li1 O3 -176(2)
C63 O4 Li1 O1 -136(3)
C66 O4 Li1 O1 61(3)
Th1 C2 C10 C11 -72(5)
Th1 C2 C10 C13 50(5)
Th1 C2 C10 C12 170(2)
O2 C58 C57 C56 -25(4)
C74 O6 C71 C72 10(4)
Li2 O6 C71 C72 -176(3)
C66 O4 C63 C64 29(4)
Li1 O4 C63 C64 -136(3)
C65 C64 C63 O4 -26(5)
C62 O3 C59 C60 -22(4)
Li1 O3 C59 C60 154(3)
C61 C60 C59 O3 30(4)
C59 O3 C62 C61 3(4)
Li1 O3 C62 C61 -172(3)
C71 O6 C74 C73 16(5)
Li2 O6 C74 C73 -158(3)
O3 C62 C61 C60 16(5)
C59 C60 C61 C62 -27(4)
C82 O8 C79 C80 9(6)
Li2 O8 C79 C80 -169(4)
C58 O2 C55 C56 19(4)
Li1 O2 C55 C56 -158(3)
O2 C55 C56 C57 -34(4)
C58 C57 C56 C55 36(4)
O6 C71 C72 C73 -33(4)
C70 O5 C67 C68 -8(6)
Li2 O5 C67 C68 161(4)
C78 O7 C75 C76 -4(6)
Li2 O7 C75 C76 171(4)
C77 C76 C75 O7 13(6)
C51 C52 C53 C54 -23(6)
O1 C54 C53 C52 25(5)
C54 O1 C51 C52 4(5)
Li1 O1 C51 C52 -180(4)
C53 C52 C51 O1 13(6)
C71 C72 C73 C74 41(5)
O6 C74 C73 C72 -37(5)
C67 O5 C70 C69 1(6)
Li2 O5 C70 C69 -168(4)
C68 C69 C70 O5 8(7)
C33 C31 C26 Th2 169(7)
C32 C31 C26 Th2 76(10)
C34 C31 C26 Th2 -21(12)
C30 Th2 C26 C31 66(10)
C29 Th2 C26 C31 -25(12)
C28 Th2 C26 C31 -114(10)
C27 Th2 C26 C31 158(9)
C71 O6 Li2 O8 149(3)
C74 O6 Li2 O8 -38(5)
C71 O6 Li2 O5 25(5)
C74 O6 Li2 O5 -161(4)
C71 O6 Li2 O7 -93(3)
C74 O6 Li2 O7 80(4)
C79 O8 Li2 O6 105(5)
C82 O8 Li2 O6 -72(5)
C79 O8 Li2 O5 -127(4)
C82 O8 Li2 O5 56(6)
C79 O8 Li2 O7 -12(5)
C82 O8 Li2 O7 171(5)
C67 O5 Li2 O6 152(5)
C70 O5 Li2 O6 -41(5)
C67 O5 Li2 O8 29(6)
C70 O5 Li2 O8 -165(4)
C67 O5 Li2 O7 -88(5)
C70 O5 Li2 O7 79(5)
C75 O7 Li2 O6 2(5)
C78 O7 Li2 O6 176(3)
C75 O7 Li2 O8 119(4)
C78 O7 Li2 O8 -67(4)
C75 O7 Li2 O5 -124(4)
C78 O7 Li2 O5 50(4)
C75 O7 C78 C77 -8(5)
Li2 O7 C78 C77 177(4)
O8 C79 C80 C81 -13(7)
C82 C81 C80 C79 12(7)
O7 C78 C77 C76 16(6)
C75 C76 C77 C78 -17(6)
C70 C69 C68 C67 -12(8)
O5 C67 C68 C69 13(8)
C79 O8 C82 C81 -1(7)
Li2 O8 C82 C81 177(4)
C80 C81 C82 O8 -7(8)
